data_2226324
loop_
_publ_author_name
'Rayner, Matthew Kyle'
'Billing, David Gordon'

_publ_section_title
;
 Poly[1,4-bis(ammoniomethyl)cyclohexane
 [di-\m-iodido-diiodidoplumbate(II)]]
;
_journal_coeditor_code WM2340
_journal_issue 6
_journal_name_full 'Acta Crystallographica Section E'
_journal_page_first m660
_journal_paper_doi 10.1107/S160053681001682X
_journal_volume 66
_journal_year 2010
_chemical_formula_iupac '(C8 H20 N2) [Pb I4]'
_chemical_formula_moiety 'C8 H20 N2, I4 Pb'
_chemical_formula_sum 'C8 H20 I4 N2 Pb'
_chemical_formula_weight 859.05
_chemical_name_systematic
;
Poly[1,4-bis(ammoniomethyl)cyclohexane [di-\m-iodido-diiodidoplumbate(II)]]
;
_space_group_IT_number 14
_symmetry_cell_setting monoclinic
_symmetry_space_group_name_Hall '-P 2ybc'
_symmetry_space_group_name_H-M 'P 1 21/c 1'
_atom_sites_solution_hydrogens geom
_atom_sites_solution_primary direct
_atom_sites_solution_secondary difmap
_audit_creation_method SHELXL-97
_cell_angle_alpha 90.00
_cell_angle_beta 95.922(3)
_cell_angle_gamma 90.00
_cell_formula_units_Z 2
_cell_length_a 12.2793(17)
_cell_length_b 8.7413(12)
_cell_length_c 8.7829(13)
_cell_measurement_reflns_used 6011
_cell_measurement_temperature 173(2)
_cell_measurement_theta_max 28.16
_cell_measurement_theta_min 2.97
_cell_volume 937.7(2)
_computing_cell_refinement 'SAINT (Bruker, 2005)'
_computing_data_collection 'APEX2 (Bruker, 2005)'
_computing_data_reduction 'SAINT (Bruker, 2005)'
_computing_molecular_graphics
;
<i>ORTEP-3 for Windows</i> (Farrugia, 1997) and DIAMOND (Brandenburg,
1999)
;
_computing_publication_material
;
<i>WinGX</i> (Farrugia, 1999) and <i>PLATON</i> (Spek, 2009)
;
_computing_structure_refinement 'SHELXL97 (Sheldrick, 2008)'
_computing_structure_solution 'SHELXS97 (Sheldrick, 2008)'
_diffrn_ambient_temperature 173(2)
_diffrn_measured_fraction_theta_full 1.000
_diffrn_measured_fraction_theta_max 1.000
_diffrn_measurement_device_type 'Bruker APEXII CCD area-detector'
_diffrn_measurement_method '\f and \w scans'
_diffrn_radiation_monochromator graphite
_diffrn_radiation_source 'fine-focus sealed tube'
_diffrn_radiation_type MoK\a
_diffrn_radiation_wavelength 0.71073
_diffrn_reflns_av_R_equivalents 0.0796
_diffrn_reflns_av_sigmaI/netI 0.0558
_diffrn_reflns_limit_h_max 16
_diffrn_reflns_limit_h_min -16
_diffrn_reflns_limit_k_max 10
_diffrn_reflns_limit_k_min -11
_diffrn_reflns_limit_l_max 11
_diffrn_reflns_limit_l_min -9
_diffrn_reflns_number 5435
_diffrn_reflns_theta_full 27.99
_diffrn_reflns_theta_max 27.99
_diffrn_reflns_theta_min 1.67
_exptl_absorpt_coefficient_mu 15.562
_exptl_absorpt_correction_T_max 0.2876
_exptl_absorpt_correction_T_min 0.0431
_exptl_absorpt_correction_type integration
_exptl_absorpt_process_details '(XPREP; Bruker, 2005)'
_exptl_crystal_colour orange
_exptl_crystal_density_diffrn 3.043
_exptl_crystal_density_method 'not measured'
_exptl_crystal_description plate
_exptl_crystal_F_000 752
_exptl_crystal_size_max 0.36
_exptl_crystal_size_mid 0.26
_exptl_crystal_size_min 0.08
_refine_diff_density_max 1.760
_refine_diff_density_min -2.791
_refine_ls_extinction_method none
_refine_ls_goodness_of_fit_ref 1.077
_refine_ls_hydrogen_treatment constr
_refine_ls_matrix_type full
_refine_ls_number_parameters 70
_refine_ls_number_reflns 2264
_refine_ls_number_restraints 0
_refine_ls_restrained_S_all 1.077
_refine_ls_R_factor_all 0.0365
_refine_ls_R_factor_gt 0.0332
_refine_ls_shift/su_max 0.009
_refine_ls_shift/su_mean 0.002
_refine_ls_structure_factor_coef Fsqd
_refine_ls_weighting_details 'w=1/[\s^2^(Fo^2^)+(0.0511P)^2^+1.0393P] where P=(Fo^2^+2Fc^2^)/3'
_refine_ls_weighting_scheme calc
_refine_ls_wR_factor_gt 0.0917
_refine_ls_wR_factor_ref 0.0934
_reflns_number_gt 2085
_reflns_number_total 2264
_reflns_threshold_expression I>2\s(I)
_cod_data_source_file wm2340.cif
_cod_data_source_block I
_cod_original_sg_symbol_H-M 'P 21/c'
_cod_database_code 2226324
_cod_database_fobs_code 2226324

loop_
_symmetry_equiv_pos_as_xyz
'x, y, z'
'-x, y+1/2, -z+1/2'
'-x, -y, -z'
'x, -y-1/2, z-1/2'

loop_
_atom_site_type_symbol
_atom_site_label
_atom_site_fract_x
_atom_site_fract_y
_atom_site_fract_z
_atom_site_U_iso_or_equiv
_atom_site_adp_type
_atom_site_calc_flag
_atom_site_refinement_flags
_atom_site_occupancy
_atom_site_disorder_assembly
_atom_site_disorder_group
C C1 0.2676(6) 0.0434(9) -0.4667(9) 0.0333(15) Uani d . 1 . .
H H1A 0.2773 0.1355 -0.4011 0.040 Uiso calc R 1 . .
H H1B 0.2216 0.0719 -0.5617 0.040 Uiso calc R 1 . .
C C2 0.3794(6) -0.0123(8) -0.5065(8) 0.0273(15) Uani d . 1 . .
H H2 0.3672 -0.0991 -0.5804 0.033 Uiso calc R 1 . .
C C3 0.4366(6) 0.1194(9) -0.5867(8) 0.0306(14) Uani d . 1 . .
H H3A 0.3890 0.1529 -0.6785 0.037 Uiso calc R 1 . .
H H3B 0.4475 0.2077 -0.5162 0.037 Uiso calc R 1 . .
C C4 0.4542(6) -0.0685(9) -0.3667(8) 0.0299(14) Uani d . 1 . .
H H4A 0.4654 0.0151 -0.2906 0.036 Uiso calc R 1 . .
H H4B 0.4187 -0.1550 -0.3183 0.036 Uiso calc R 1 . .
N N1 0.2111(5) -0.0797(7) -0.3841(6) 0.0274(12) Uani d . 1 . .
H H1C 0.1450 -0.0448 -0.3610 0.041 Uiso calc R 1 . .
H H1D 0.2531 -0.1050 -0.2962 0.041 Uiso calc R 1 . .
H H1E 0.2012 -0.1637 -0.4451 0.041 Uiso calc R 1 . .
I I1 -0.26315(4) 0.02539(5) -0.02301(5) 0.02714(13) Uani d . 1 . .
I I2 0.00031(4) 0.18981(5) -0.30914(4) 0.02605(14) Uani d . 1 . .
Pb Pb1 0.0000 0.0000 0.0000 0.01915(11) Uani d S 1 . .

loop_
_atom_site_aniso_label
_atom_site_aniso_U_11
_atom_site_aniso_U_22
_atom_site_aniso_U_33
_atom_site_aniso_U_12
_atom_site_aniso_U_13
_atom_site_aniso_U_23
C1 0.036(4) 0.026(3) 0.039(4) 0.002(3) 0.005(3) 0.004(3)
C2 0.027(4) 0.027(4) 0.028(3) -0.003(3) 0.003(3) -0.001(2)
C3 0.028(3) 0.030(3) 0.034(3) 0.000(3) 0.001(3) 0.010(3)
C4 0.023(3) 0.035(4) 0.031(3) -0.003(3) 0.002(3) 0.008(3)
N1 0.025(3) 0.031(3) 0.026(3) -0.004(2) 0.003(2) -0.001(2)
I1 0.0262(2) 0.0257(2) 0.0288(2) -0.00327(17) -0.00048(18) -0.00028(16)
I2 0.0356(2) 0.0218(2) 0.0212(2) 0.00569(16) 0.00513(16) 0.00779(14)
Pb1 0.02537(19) 0.01599(17) 0.01602(16) 0.00087(11) 0.00182(12) 0.00032(10)

loop_
_atom_type_symbol
_atom_type_description
_atom_type_scat_dispersion_real
_atom_type_scat_dispersion_imag
_atom_type_scat_source
C C 0.0033 0.0016 'International Tables Vol C Tables 4.2.6.8 and 6.1.1.4'
H H 0.0000 0.0000 'International Tables Vol C Tables 4.2.6.8 and 6.1.1.4'
N N 0.0061 0.0033 'International Tables Vol C Tables 4.2.6.8 and 6.1.1.4'
I I -0.4742 1.8119 'International Tables Vol C Tables 4.2.6.8 and 6.1.1.4'
Pb Pb -3.3944 10.1111 'International Tables Vol C Tables 4.2.6.8 and 6.1.1.4'

loop_
_geom_angle_atom_site_label_1
_geom_angle_atom_site_label_2
_geom_angle_atom_site_label_3
_geom_angle_site_symmetry_1
_geom_angle_site_symmetry_3
_geom_angle
_geom_angle_publ_flag
N1 C1 C2 . . 110.5(6) ?
N1 C1 H1A . . 109.5 ?
C2 C1 H1A . . 109.5 ?
N1 C1 H1B . . 109.5 ?
C2 C1 H1B . . 109.5 ?
H1A C1 H1B . . 108.1 ?
C4 C2 C1 . . 113.3(6) ?
C4 C2 C3 . . 109.8(6) ?
C1 C2 C3 . . 109.0(6) ?
C4 C2 H2 . . 108.2 ?
C1 C2 H2 . . 108.2 ?
C3 C2 H2 . . 108.2 ?
C4 C3 C2 3_654 . 111.1(6) ?
C4 C3 H3A 3_654 . 109.4 ?
C2 C3 H3A . . 109.4 ?
C4 C3 H3B 3_654 . 109.4 ?
C2 C3 H3B . . 109.4 ?
H3A C3 H3B . . 108.0 ?
C3 C4 C2 3_654 . 110.6(6) ?
C3 C4 H4A 3_654 . 109.5 ?
C2 C4 H4A . . 109.5 ?
C3 C4 H4B 3_654 . 109.5 ?
C2 C4 H4B . . 109.5 ?
H4A C4 H4B . . 108.1 ?
C1 N1 H1C . . 109.5 ?
C1 N1 H1D . . 109.5 ?
H1C N1 H1D . . 109.5 ?
C1 N1 H1E . . 109.5 ?
H1C N1 H1E . . 109.5 ?
H1D N1 H1E . . 109.5 ?
Pb1 I2 Pb1 . 2_554 153.144(15) ?
I2 Pb1 I2 . 3 180.00(2) ?
I2 Pb1 I2 . 4_566 90.294(11) ?
I2 Pb1 I2 3 4_566 89.706(11) ?
I2 Pb1 I2 . 2_544 89.706(11) ?
I2 Pb1 I2 3 2_544 90.294(11) ?
I2 Pb1 I2 4_566 2_544 180.0 ?
I2 Pb1 I1 . 3 89.999(12) ?
I2 Pb1 I1 3 3 90.001(12) ?
I2 Pb1 I1 4_566 3 94.518(12) ?
I2 Pb1 I1 2_544 3 85.482(12) ?
I2 Pb1 I1 . . 90.001(12) ?
I2 Pb1 I1 3 . 89.999(12) ?
I2 Pb1 I1 4_566 . 85.482(12) ?
I2 Pb1 I1 2_544 . 94.518(12) ?
I1 Pb1 I1 3 . 180.0 ?

loop_
_geom_bond_atom_site_label_1
_geom_bond_atom_site_label_2
_geom_bond_site_symmetry_2
_geom_bond_distance
_geom_bond_publ_flag
C1 N1 . 1.507(9) ?
C1 C2 . 1.530(10) ?
C1 H1A . 0.9900 ?
C1 H1B . 0.9900 ?
C2 C4 . 1.536(10) ?
C2 C3 . 1.554(9) ?
C2 H2 . 1.0000 ?
C3 C4 3_654 1.510(10) ?
C3 H3A . 0.9900 ?
C3 H3B . 0.9900 ?
C4 C3 3_654 1.510(10) ?
C4 H4A . 0.9900 ?
C4 H4B . 0.9900 ?
N1 H1C . 0.9100 ?
N1 H1D . 0.9100 ?
N1 H1E . 0.9100 ?
I1 Pb1 . 3.2243(6) ?
I2 Pb1 . 3.1824(5) ?
I2 Pb1 2_554 3.1875(5) ?
Pb1 I2 3 3.1824(5) y
Pb1 I2 4_566 3.1875(5) y
Pb1 I2 2_544 3.1875(5) ?
Pb1 I1 3 3.2243(6) y

loop_
_geom_hbond_atom_site_label_D
_geom_hbond_atom_site_label_H
_geom_hbond_atom_site_label_A
_geom_hbond_site_symmetry_A
_geom_hbond_distance_DH
_geom_hbond_distance_HA
_geom_hbond_distance_DA
_geom_hbond_angle_DHA
N1 H1D I1 3 0.91 2.88 3.598(5) 137
N1 H1E I1 2_544 0.91 2.84 3.619(6) 144
N1 H1E I2 3_554 0.91 3.12 3.672(6) 121
N1 H1C I2 . 0.91 2.78 3.611(6) 152

loop_
_geom_torsion_atom_site_label_1
_geom_torsion_atom_site_label_2
_geom_torsion_atom_site_label_3
_geom_torsion_atom_site_label_4
_geom_torsion_site_symmetry_1
_geom_torsion_site_symmetry_2
_geom_torsion_site_symmetry_3
_geom_torsion_site_symmetry_4
_geom_torsion
_geom_torsion_publ_flag
N1 C1 C2 C4 . . . . -55.7(8) ?
N1 C1 C2 C3 . . . . -178.2(6) ?
C4 C2 C3 C4 . . . 3_654 57.3(8) ?
C1 C2 C3 C4 . . . 3_654 -178.1(6) ?
C1 C2 C4 C3 . . . 3_654 -179.1(6) ?
C3 C2 C4 C3 . . . 3_654 -57.0(9) ?
Pb1 I2 Pb1 I2 2_554 . . 4_566 -0.35(4) ?
Pb1 I2 Pb1 I2 2_554 . . 2_544 179.65(4) ?
Pb1 I2 Pb1 I1 2_554 . . 3 -94.87(4) ?
Pb1 I2 Pb1 I1 2_554 . . . 85.13(4) ?
